data_7203432
loop_
_publ_author_name
'Dey, Archan'
'Desiraju, Gautam R.'

_publ_section_title
;
 Dimorphs of 4&#x2032;-amino-4-hydroxy-2&#x2032;-methylbiphenyl:
 Assessment of likelihood of polymorphism in flexible molecules
;
_journal_issue 6
_journal_name_full CrystEngComm
_journal_page_first 477
_journal_paper_doi 10.1039/b605751a
_journal_volume 8
_journal_year 2006
_chemical_formula_moiety 'C13 H13 N O'
_chemical_formula_sum 'C13 H13 N O'
_chemical_formula_weight 199.24
_chemical_name_common 4-amino-2-methyl-4'-hydroxydiphenyl
_chemical_name_systematic
;
4-amino-2-methyl-4'-hydroxydiphenyl
;
_space_group_IT_number 14
_symmetry_cell_setting monoclinic
_symmetry_space_group_name_Hall '-P 2ybc'
_symmetry_space_group_name_H-M 'P 1 21/c 1'
_atom_sites_solution_hydrogens geom
_atom_sites_solution_primary direct
_atom_sites_solution_secondary difmap
_audit_creation_method SHELXL-97
_cell_angle_alpha 90.00
_cell_angle_beta 109.8320(10)
_cell_angle_gamma 90.00
_cell_formula_units_Z 8
_cell_length_a 11.1587(4)
_cell_length_b 18.9115(7)
_cell_length_c 10.3217(4)
_cell_measurement_reflns_used 4120
_cell_measurement_temperature 120(2)
_cell_measurement_theta_max 25.893
_cell_measurement_theta_min 2.358
_cell_volume 2048.98(13)
_computing_cell_refinement 'Bruker SAINT'
_computing_data_collection 'Bruker SMART'
_computing_data_reduction 'Bruker SAINT'
_computing_molecular_graphics 'Bruker SHELXTL'
_computing_publication_material 'Bruker SHELXTL'
_computing_structure_refinement 'SHELXL-97 (Sheldrick, 1997)'
_computing_structure_solution 'SHELXS-97 (Sheldrick, 1990)'
_diffrn_ambient_temperature 120(2)
_diffrn_measured_fraction_theta_full 1.000
_diffrn_measured_fraction_theta_max 1.000
_diffrn_measurement_device_type 'Bruker SMART-CCD'
_diffrn_measurement_method /w
_diffrn_radiation_monochromator graphite
_diffrn_radiation_source 'fine-focus sealed tube'
_diffrn_radiation_type MoK\a
_diffrn_radiation_wavelength 0.71073
_diffrn_reflns_av_R_equivalents 0.0506
_diffrn_reflns_av_sigmaI/netI 0.0451
_diffrn_reflns_limit_h_max 14
_diffrn_reflns_limit_h_min -14
_diffrn_reflns_limit_k_max 24
_diffrn_reflns_limit_k_min -24
_diffrn_reflns_limit_l_max 13
_diffrn_reflns_limit_l_min -13
_diffrn_reflns_number 22422
_diffrn_reflns_theta_full 27.49
_diffrn_reflns_theta_max 27.49
_diffrn_reflns_theta_min 1.94
_diffrn_standards_decay_% 0
_diffrn_standards_number 0
_exptl_absorpt_coefficient_mu 0.082
_exptl_absorpt_correction_type none
_exptl_crystal_colour Colourless
_exptl_crystal_density_diffrn 1.292
_exptl_crystal_density_meas ?
_exptl_crystal_density_method .
_exptl_crystal_description Block
_exptl_crystal_F_000 848
_exptl_crystal_size_max 0.4
_exptl_crystal_size_mid 0.2
_exptl_crystal_size_min 0.1
_refine_diff_density_max 0.226
_refine_diff_density_min -0.261
_refine_diff_density_rms 0.042
_refine_ls_extinction_coef 'not refined'
_refine_ls_extinction_method none
_refine_ls_goodness_of_fit_ref 1.019
_refine_ls_hydrogen_treatment mixed
_refine_ls_matrix_type full
_refine_ls_number_parameters 297
_refine_ls_number_reflns 4703
_refine_ls_number_restraints 0
_refine_ls_restrained_S_all 1.019
_refine_ls_R_factor_all 0.0771
_refine_ls_R_factor_gt 0.0420
_refine_ls_shift/su_max 0.000
_refine_ls_shift/su_mean 0.000
_refine_ls_structure_factor_coef Fsqd
_refine_ls_weighting_details 'calc w=1/[\s^2^(Fo^2^)+(0.0566P)^2^+0.0000P] where P=(Fo^2^+2Fc^2^)/3'
_refine_ls_weighting_scheme calc
_refine_ls_wR_factor_gt 0.1027
_refine_ls_wR_factor_ref 0.1172
_reflns_number_gt 2967
_reflns_number_total 4703
_reflns_threshold_expression >2sigma(I)
_cod_data_source_file b605751a.txt
_cod_data_source_block FORM-I
_cod_depositor_comments
;
The following automatic conversions were performed:
'_symmetry_cell_setting' value 'Monoclinic' changed to 'monoclinic'
according to '/home/saulius/struct/CIF-dictionaries/cif_core.dic'
dictionary named 'cif_core.dic' version 2.4.1 from 2010-06-29.

Automatic conversion script
Id: cif_fix_enum 1527 2010-12-29 10:47:43Z saulius 
;
_cod_original_sg_symbol_Hall '-P 2ybc '
_cod_original_sg_symbol_H-M P2(1)/c
_cod_database_code 7203432

loop_
_symmetry_equiv_pos_as_xyz
'x, y, z'
'-x, y+1/2, -z+1/2'
'-x, -y, -z'
'x, -y-1/2, z-1/2'

loop_
_atom_site_label
_atom_site_type_symbol
_atom_site_fract_x
_atom_site_fract_y
_atom_site_fract_z
_atom_site_U_iso_or_equiv
_atom_site_adp_type
_atom_site_occupancy
_atom_site_symmetry_multiplicity
_atom_site_calc_flag
_atom_site_refinement_flags
_atom_site_disorder_assembly
_atom_site_disorder_group
O1 O 0.77578(10) 0.16204(6) 0.64405(13) 0.0365(3) Uani 1 1 d . . .
H1 H 0.755(2) 0.1813(12) 0.714(2) 0.076(8) Uiso 1 1 d . . .
C1 C 0.90589(14) 0.16391(8) 0.67888(16) 0.0277(4) Uani 1 1 d . . .
C2 C 0.95577(15) 0.15997(8) 0.57324(17) 0.0298(4) Uani 1 1 d . . .
H2 H 0.9002 0.1555 0.4807 0.036 Uiso 1 1 calc R . .
C3 C 1.08598(15) 0.16255(8) 0.60174(16) 0.0285(4) Uani 1 1 d . . .
H3 H 1.1185 0.1596 0.5279 0.034 Uiso 1 1 calc R . .
C4 C 1.17129(14) 0.16944(8) 0.73652(16) 0.0253(3) Uani 1 1 d . . .
C5 C 1.11834(15) 0.17147(8) 0.84127(16) 0.0275(4) Uani 1 1 d . . .
H5 H 1.1736 0.1745 0.9342 0.033 Uiso 1 1 calc R . .
C6 C 0.98826(15) 0.16924(8) 0.81414(16) 0.0298(4) Uani 1 1 d . . .
H6 H 0.9553 0.1713 0.8877 0.036 Uiso 1 1 calc R . .
C7 C 1.30962(14) 0.18089(8) 0.76360(16) 0.0253(3) Uani 1 1 d . . .
C8 C 1.34457(15) 0.22999(8) 0.68150(17) 0.0306(4) Uani 1 1 d . . .
H8 H 1.2795 0.2522 0.6083 0.037 Uiso 1 1 calc R . .
C9 C 1.47009(15) 0.24749(9) 0.70274(17) 0.0318(4) Uani 1 1 d . . .
H9 H 1.4907 0.2802 0.6436 0.038 Uiso 1 1 calc R . .
C10 C 1.56554(14) 0.21668(9) 0.81152(16) 0.0286(4) Uani 1 1 d . . .
C11 C 1.53357(15) 0.16691(8) 0.89292(16) 0.0285(4) Uani 1 1 d . . .
H11 H 1.5994 0.1451 0.9659 0.034 Uiso 1 1 calc R . .
C12 C 1.40726(14) 0.14802(8) 0.87039(16) 0.0267(3) Uani 1 1 d . . .
C13 C 1.38136(17) 0.09088(9) 0.96127(19) 0.0414(4) Uani 1 1 d . . .
H13A H 1.4567 0.0607 0.9978 0.062 Uiso 1 1 calc R . .
H13B H 1.3087 0.0621 0.9068 0.062 Uiso 1 1 calc R . .
H13C H 1.3620 0.1130 1.0377 0.062 Uiso 1 1 calc R . .
N1 N 1.69539(14) 0.23418(9) 0.83411(17) 0.0344(4) Uani 1 1 d . . .
H1A H 1.740(2) 0.2311(11) 0.922(2) 0.061(7) Uiso 1 1 d . . .
H1B H 1.7006(19) 0.2777(12) 0.805(2) 0.059(7) Uiso 1 1 d . . .
O20 O -0.28579(10) 0.11247(6) 0.22244(12) 0.0338(3) Uani 1 1 d . . .
H20 H -0.306(2) 0.0865(12) 0.283(2) 0.073(8) Uiso 1 1 d . . .
C21 C -0.16178(14) 0.09926(8) 0.23270(15) 0.0260(3) Uani 1 1 d . . .
C22 C -0.09874(14) 0.03704(8) 0.28670(16) 0.0274(4) Uani 1 1 d . . .
H22 H -0.1424 0.0001 0.3145 0.033 Uiso 1 1 calc R . .
C23 C 0.02760(14) 0.02904(8) 0.29982(16) 0.0277(4) Uani 1 1 d . . .
H23 H 0.0698 -0.0138 0.3372 0.033 Uiso 1 1 calc R . .
C24 C 0.09591(14) 0.08195(8) 0.25983(15) 0.0254(3) Uani 1 1 d . . .
C25 C 0.02981(14) 0.14350(8) 0.20352(15) 0.0273(3) Uani 1 1 d . . .
H25 H 0.0728 0.1803 0.1744 0.033 Uiso 1 1 calc R . .
C26 C -0.09742(14) 0.15194(8) 0.18929(16) 0.0277(4) Uani 1 1 d . . .
H26 H -0.1409 0.1941 0.1496 0.033 Uiso 1 1 calc R . .
C27 C 0.23539(14) 0.07385(8) 0.28862(16) 0.0263(3) Uani 1 1 d . . .
C28 C 0.31990(15) 0.11986(8) 0.38154(16) 0.0302(4) Uani 1 1 d . . .
H28 H 0.2864 0.1586 0.4170 0.036 Uiso 1 1 calc R . .
C29 C 0.45047(15) 0.11102(9) 0.42367(17) 0.0320(4) Uani 1 1 d . . .
H29 H 0.5055 0.1432 0.4870 0.038 Uiso 1 1 calc R . .
C30 C 0.50034(15) 0.05462(9) 0.37239(16) 0.0293(4) Uani 1 1 d . . .
C31 C 0.41780(15) 0.01010(9) 0.27535(16) 0.0300(4) Uani 1 1 d . . .
H31 H 0.4523 -0.0275 0.2381 0.036 Uiso 1 1 calc R . .
C32 C 0.28639(15) 0.01894(8) 0.23122(16) 0.0281(4) Uani 1 1 d . . .
C33 C 0.20140(16) -0.02752(9) 0.11746(18) 0.0371(4) Uani 1 1 d . . .
H33A H 0.2529 -0.0642 0.0946 0.056 Uiso 1 1 calc R . .
H33B H 0.1598 0.0014 0.0357 0.056 Uiso 1 1 calc R . .
H33C H 0.1365 -0.0497 0.1485 0.056 Uiso 1 1 calc R . .
N20 N 0.63459(13) 0.04383(9) 0.41381(16) 0.0347(4) Uani 1 1 d . . .
H20A H 0.6534(19) -0.0038(12) 0.424(2) 0.063(7) Uiso 1 1 d . . .
H20B H 0.679(2) 0.0662(11) 0.489(2) 0.064(7) Uiso 1 1 d . . .

loop_
_atom_site_aniso_label
_atom_site_aniso_U_11
_atom_site_aniso_U_22
_atom_site_aniso_U_33
_atom_site_aniso_U_23
_atom_site_aniso_U_13
_atom_site_aniso_U_12
O1 0.0229(6) 0.0496(8) 0.0357(7) -0.0079(6) 0.0084(5) -0.0028(5)
C1 0.0220(8) 0.0285(9) 0.0314(9) -0.0036(7) 0.0074(7) -0.0014(6)
C2 0.0286(9) 0.0324(9) 0.0251(8) -0.0037(7) 0.0049(7) 0.0011(7)
C3 0.0293(9) 0.0317(9) 0.0259(8) -0.0013(7) 0.0112(7) 0.0029(7)
C4 0.0265(8) 0.0215(8) 0.0280(8) -0.0004(6) 0.0094(7) 0.0009(6)
C5 0.0271(9) 0.0303(9) 0.0239(8) -0.0033(6) 0.0073(7) -0.0035(6)
C6 0.0302(9) 0.0336(9) 0.0279(9) -0.0045(7) 0.0128(7) -0.0046(7)
C7 0.0265(8) 0.0245(8) 0.0265(8) -0.0018(6) 0.0111(7) 0.0017(6)
C8 0.0300(9) 0.0320(9) 0.0295(9) 0.0037(7) 0.0096(7) 0.0032(7)
C9 0.0348(10) 0.0323(9) 0.0320(9) 0.0039(7) 0.0162(8) -0.0013(7)
C10 0.0265(9) 0.0331(9) 0.0289(8) -0.0074(7) 0.0131(7) -0.0024(7)
C11 0.0263(9) 0.0318(9) 0.0262(8) -0.0015(7) 0.0075(7) 0.0029(7)
C12 0.0276(8) 0.0263(8) 0.0265(8) -0.0008(6) 0.0098(7) 0.0006(7)
C13 0.0387(11) 0.0405(11) 0.0428(11) 0.0108(8) 0.0110(9) 0.0010(8)
N1 0.0267(8) 0.0439(10) 0.0342(9) -0.0044(7) 0.0126(7) -0.0077(7)
O20 0.0231(6) 0.0439(7) 0.0352(7) 0.0092(6) 0.0108(5) 0.0042(5)
C21 0.0215(8) 0.0339(9) 0.0225(8) -0.0014(6) 0.0074(6) -0.0003(6)
C22 0.0267(8) 0.0278(8) 0.0292(8) 0.0012(7) 0.0113(7) -0.0035(6)
C23 0.0273(9) 0.0239(8) 0.0325(9) 0.0016(7) 0.0108(7) 0.0012(6)
C24 0.0258(8) 0.0268(8) 0.0241(8) -0.0036(6) 0.0092(7) -0.0006(6)
C25 0.0289(9) 0.0278(8) 0.0262(8) 0.0004(6) 0.0106(7) -0.0043(7)
C26 0.0278(9) 0.0278(9) 0.0266(8) 0.0039(6) 0.0079(7) 0.0035(7)
C27 0.0266(8) 0.0282(8) 0.0261(8) 0.0030(6) 0.0114(7) -0.0001(6)
C28 0.0281(9) 0.0317(9) 0.0326(9) -0.0032(7) 0.0128(7) -0.0026(7)
C29 0.0281(9) 0.0371(10) 0.0317(9) -0.0022(7) 0.0113(7) -0.0064(7)
C30 0.0243(8) 0.0388(9) 0.0270(8) 0.0083(7) 0.0115(7) -0.0010(7)
C31 0.0294(9) 0.0339(9) 0.0316(9) 0.0028(7) 0.0166(7) 0.0031(7)
C32 0.0283(9) 0.0313(9) 0.0269(8) 0.0011(6) 0.0120(7) -0.0014(7)
C33 0.0359(10) 0.0410(10) 0.0368(10) -0.0085(8) 0.0153(8) -0.0029(8)
N20 0.0236(8) 0.0456(10) 0.0353(9) 0.0069(7) 0.0103(7) 0.0006(7)

loop_
_atom_type_symbol
_atom_type_description
_atom_type_scat_dispersion_real
_atom_type_scat_dispersion_imag
_atom_type_scat_source
C C 0.0033 0.0016 'International Tables Vol C Tables 4.2.6.8 and 6.1.1.4'
H H 0.0000 0.0000 'International Tables Vol C Tables 4.2.6.8 and 6.1.1.4'
N N 0.0061 0.0033 'International Tables Vol C Tables 4.2.6.8 and 6.1.1.4'
O O 0.0106 0.0060 'International Tables Vol C Tables 4.2.6.8 and 6.1.1.4'

loop_
_geom_angle_atom_site_label_1
_geom_angle_atom_site_label_2
_geom_angle_atom_site_label_3
_geom_angle
_geom_angle_site_symmetry_1
_geom_angle_site_symmetry_3
_geom_angle_publ_flag
C1 O1 H1 108.5(15) . . ?
O1 C1 C2 117.68(14) . . ?
O1 C1 C6 123.02(15) . . ?
C2 C1 C6 119.30(14) . . ?
C3 C2 C1 120.34(15) . . ?
C3 C2 H2 119.8 . . ?
C1 C2 H2 119.8 . . ?
C2 C3 C4 121.74(15) . . ?
C2 C3 H3 119.1 . . ?
C4 C3 H3 119.1 . . ?
C5 C4 C3 116.61(14) . . ?
C5 C4 C7 122.31(14) . . ?
C3 C4 C7 120.83(14) . . ?
C6 C5 C4 122.20(15) . . ?
C6 C5 H5 118.9 . . ?
C4 C5 H5 118.9 . . ?
C5 C6 C1 119.77(15) . . ?
C5 C6 H6 120.1 . . ?
C1 C6 H6 120.1 . . ?
C8 C7 C12 117.88(14) . . ?
C8 C7 C4 117.86(14) . . ?
C12 C7 C4 124.19(14) . . ?
C9 C8 C7 122.58(15) . . ?
C9 C8 H8 118.7 . . ?
C7 C8 H8 118.7 . . ?
C8 C9 C10 119.10(15) . . ?
C8 C9 H9 120.4 . . ?
C10 C9 H9 120.4 . . ?
C11 C10 C9 119.40(14) . . ?
C11 C10 N1 120.96(15) . . ?
C9 C10 N1 119.57(15) . . ?
C10 C11 C12 121.74(15) . . ?
C10 C11 H11 119.1 . . ?
C12 C11 H11 119.1 . . ?
C11 C12 C7 119.23(14) . . ?
C11 C12 C13 118.14(14) . . ?
C7 C12 C13 122.61(14) . . ?
C12 C13 H13A 109.5 . . ?
C12 C13 H13B 109.5 . . ?
H13A C13 H13B 109.5 . . ?
C12 C13 H13C 109.5 . . ?
H13A C13 H13C 109.5 . . ?
H13B C13 H13C 109.5 . . ?
C10 N1 H1A 109.8(14) . . ?
C10 N1 H1B 109.9(13) . . ?
H1A N1 H1B 109.5(19) . . ?
C21 O20 H20 109.6(15) . . ?
O20 C21 C22 123.04(14) . . ?
O20 C21 C26 117.54(14) . . ?
C22 C21 C26 119.41(14) . . ?
C23 C22 C21 119.67(14) . . ?
C23 C22 H22 120.2 . . ?
C21 C22 H22 120.2 . . ?
C22 C23 C24 122.20(14) . . ?
C22 C23 H23 118.9 . . ?
C24 C23 H23 118.9 . . ?
C25 C24 C23 117.05(14) . . ?
C25 C24 C27 122.53(14) . . ?
C23 C24 C27 120.21(13) . . ?
C26 C25 C24 121.21(14) . . ?
C26 C25 H25 119.4 . . ?
C24 C25 H25 119.4 . . ?
C25 C26 C21 120.43(14) . . ?
C25 C26 H26 119.8 . . ?
C21 C26 H26 119.8 . . ?
C28 C27 C32 118.24(14) . . ?
C28 C27 C24 119.27(14) . . ?
C32 C27 C24 122.40(14) . . ?
C29 C28 C27 122.31(15) . . ?
C29 C28 H28 118.8 . . ?
C27 C28 H28 118.8 . . ?
C28 C29 C30 119.29(15) . . ?
C28 C29 H29 120.4 . . ?
C30 C29 H29 120.4 . . ?
C29 C30 C31 119.10(15) . . ?
C29 C30 N20 120.79(15) . . ?
C31 C30 N20 120.06(15) . . ?
C32 C31 C30 122.04(15) . . ?
C32 C31 H31 119.0 . . ?
C30 C31 H31 119.0 . . ?
C31 C32 C27 118.87(14) . . ?
C31 C32 C33 119.85(14) . . ?
C27 C32 C33 121.19(14) . . ?
C32 C33 H33A 109.5 . . ?
C32 C33 H33B 109.5 . . ?
H33A C33 H33B 109.5 . . ?
C32 C33 H33C 109.5 . . ?
H33A C33 H33C 109.5 . . ?
H33B C33 H33C 109.5 . . ?
C30 N20 H20A 110.4(13) . . ?
C30 N20 H20B 114.5(14) . . ?
H20A N20 H20B 109.1(19) . . ?

loop_
_geom_bond_atom_site_label_1
_geom_bond_atom_site_label_2
_geom_bond_distance
_geom_bond_site_symmetry_2
_geom_bond_publ_flag
O1 C1 1.3727(18) . ?
O1 H1 0.91(2) . ?
C1 C2 1.384(2) . ?
C1 C6 1.390(2) . ?
C2 C3 1.382(2) . ?
C2 H2 0.9500 . ?
C3 C4 1.400(2) . ?
C3 H3 0.9500 . ?
C4 C5 1.398(2) . ?
C4 C7 1.488(2) . ?
C5 C6 1.383(2) . ?
C5 H5 0.9500 . ?
C6 H6 0.9500 . ?
C7 C8 1.399(2) . ?
C7 C12 1.405(2) . ?
C8 C9 1.382(2) . ?
C8 H8 0.9500 . ?
C9 C10 1.387(2) . ?
C9 H9 0.9500 . ?
C10 C11 1.387(2) . ?
C10 N1 1.426(2) . ?
C11 C12 1.395(2) . ?
C11 H11 0.9500 . ?
C12 C13 1.522(2) . ?
C13 H13A 0.9800 . ?
C13 H13B 0.9800 . ?
C13 H13C 0.9800 . ?
N1 H1A 0.88(2) . ?
N1 H1B 0.88(2) . ?
O20 C21 1.3744(18) . ?
O20 H20 0.88(2) . ?
C21 C22 1.387(2) . ?
C21 C26 1.388(2) . ?
C22 C23 1.378(2) . ?
C22 H22 0.9500 . ?
C23 C24 1.402(2) . ?
C23 H23 0.9500 . ?
C24 C25 1.395(2) . ?
C24 C27 1.490(2) . ?
C25 C26 1.386(2) . ?
C25 H25 0.9500 . ?
C26 H26 0.9500 . ?
C27 C28 1.397(2) . ?
C27 C32 1.408(2) . ?
C28 C29 1.382(2) . ?
C28 H28 0.9500 . ?
C29 C30 1.388(2) . ?
C29 H29 0.9500 . ?
C30 C31 1.391(2) . ?
C30 N20 1.426(2) . ?
C31 C32 1.390(2) . ?
C31 H31 0.9500 . ?
C32 C33 1.515(2) . ?
C33 H33A 0.9800 . ?
C33 H33B 0.9800 . ?
C33 H33C 0.9800 . ?
N20 H20A 0.92(2) . ?
N20 H20B 0.88(2) . ?

loop_
_geom_torsion_atom_site_label_1
_geom_torsion_atom_site_label_2
_geom_torsion_atom_site_label_3
_geom_torsion_atom_site_label_4
_geom_torsion
_geom_torsion_site_symmetry_1
_geom_torsion_site_symmetry_2
_geom_torsion_site_symmetry_3
_geom_torsion_site_symmetry_4
_geom_torsion_publ_flag
O1 C1 C2 C3 179.14(14) . . . . ?
C6 C1 C2 C3 -1.1(2) . . . . ?
C1 C2 C3 C4 -0.3(2) . . . . ?
C2 C3 C4 C5 1.8(2) . . . . ?
C2 C3 C4 C7 -172.50(14) . . . . ?
C3 C4 C5 C6 -2.1(2) . . . . ?
C7 C4 C5 C6 172.13(14) . . . . ?
C4 C5 C6 C1 0.8(2) . . . . ?
O1 C1 C6 C5 -179.43(14) . . . . ?
C2 C1 C6 C5 0.8(2) . . . . ?
C5 C4 C7 C8 -129.82(16) . . . . ?
C3 C4 C7 C8 44.2(2) . . . . ?
C5 C4 C7 C12 47.1(2) . . . . ?
C3 C4 C7 C12 -138.93(16) . . . . ?
C12 C7 C8 C9 -0.7(2) . . . . ?
C4 C7 C8 C9 176.37(14) . . . . ?
C7 C8 C9 C10 -1.6(2) . . . . ?
C8 C9 C10 C11 2.7(2) . . . . ?
C8 C9 C10 N1 179.80(15) . . . . ?
C9 C10 C11 C12 -1.5(2) . . . . ?
N1 C10 C11 C12 -178.58(14) . . . . ?
C10 C11 C12 C7 -0.8(2) . . . . ?
C10 C11 C12 C13 177.70(15) . . . . ?
C8 C7 C12 C11 1.9(2) . . . . ?
C4 C7 C12 C11 -174.99(14) . . . . ?
C8 C7 C12 C13 -176.56(15) . . . . ?
C4 C7 C12 C13 6.6(2) . . . . ?
O20 C21 C22 C23 -176.85(14) . . . . ?
C26 C21 C22 C23 1.7(2) . . . . ?
C21 C22 C23 C24 -0.2(2) . . . . ?
C22 C23 C24 C25 -0.9(2) . . . . ?
C22 C23 C24 C27 173.98(15) . . . . ?
C23 C24 C25 C26 0.6(2) . . . . ?
C27 C24 C25 C26 -174.17(14) . . . . ?
C24 C25 C26 C21 0.8(2) . . . . ?
O20 C21 C26 C25 176.62(14) . . . . ?
C22 C21 C26 C25 -2.0(2) . . . . ?
C25 C24 C27 C28 60.9(2) . . . . ?
C23 C24 C27 C28 -113.78(17) . . . . ?
C25 C24 C27 C32 -122.65(17) . . . . ?
C23 C24 C27 C32 62.7(2) . . . . ?
C32 C27 C28 C29 -3.4(2) . . . . ?
C24 C27 C28 C29 173.29(14) . . . . ?
C27 C28 C29 C30 0.0(2) . . . . ?
C28 C29 C30 C31 2.7(2) . . . . ?
C28 C29 C30 N20 -179.90(14) . . . . ?
C29 C30 C31 C32 -2.1(2) . . . . ?
N20 C30 C31 C32 -179.53(14) . . . . ?
C30 C31 C32 C27 -1.2(2) . . . . ?
C30 C31 C32 C33 175.34(15) . . . . ?
C28 C27 C32 C31 3.9(2) . . . . ?
C24 C27 C32 C31 -172.65(14) . . . . ?
C28 C27 C32 C33 -172.66(15) . . . . ?
C24 C27 C32 C33 10.8(2) . . . . ?
